data_7706272
loop_
_publ_author_name
'Jiang, Zhenzhen'
'Fan, Lihui'
'Zhou, Ping'
'Xu, Tingting'
'Chen, Jingxian'
'Hu, Simin'
'Chen, De-Li'
'He, Yabing'

_publ_section_title
;
 An <i>N</i>-oxide-functionalized nanocage-based copper-tricarboxylate
 framework for the selective capture of C<sub>2</sub>H<sub>2</sub>.
;
_journal_issue 44
_journal_name_full 'Dalton transactions (Cambridge, England : 2003)'
_journal_page_first 15672
_journal_page_last 15681
_journal_paper_doi 10.1039/d0dt03067h
_journal_volume 49
_journal_year 2020
_chemical_formula_moiety (Me2NH2)[CuL].DMF.H2O
_chemical_formula_sum 'C19 H23 Cu N3 O9'
_chemical_formula_weight 500.94
_space_group_crystal_system trigonal
_space_group_IT_number 155
_space_group_name_Hall 'R 3 2"'
_space_group_name_H-M_alt 'R 3 2 :H'
_atom_sites_solution_hydrogens geom
_audit_creation_method SHELXL-2014/7
_audit_update_record
;
2020-07-20 deposited with the CCDC.	2020-10-22 downloaded from the CCDC.
;
_cell_angle_alpha 90
_cell_angle_beta 90
_cell_angle_gamma 120
_cell_formula_units_Z 18
_cell_length_a 18.0487(5)
_cell_length_b 18.0487(5)
_cell_length_c 36.3959(11)
_cell_measurement_reflns_used 21204
_cell_measurement_temperature 150(2)
_cell_measurement_theta_max 27.5
_cell_measurement_theta_min 2.5
_cell_volume 10267.7(5)
_computing_cell_refinement 'Bruker SMART'
_computing_data_collection 'Bruker SMART'
_computing_data_reduction 'Bruker SAINT'
_computing_molecular_graphics 'Bruker SHELXTL'
_computing_publication_material 'Bruker SHELXTL'
_computing_structure_refinement 'SHELXL-2014/7 (Sheldrick, 2014)'
_computing_structure_solution 'SHELXL-2014/7 (Sheldrick, 2014)'
_diffrn_ambient_temperature 150(2)
_diffrn_measured_fraction_theta_full 0.992
_diffrn_measured_fraction_theta_max 0.993
_diffrn_measurement_device_type 'Bruker D8 VENTURE PHOTON II'
_diffrn_measurement_method 'omega scans'
_diffrn_radiation_type MoK\a
_diffrn_radiation_wavelength 0.71073
_diffrn_reflns_av_R_equivalents 0.0287
_diffrn_reflns_av_unetI/netI 0.0249
_diffrn_reflns_Laue_measured_fraction_full 0.992
_diffrn_reflns_Laue_measured_fraction_max 0.993
_diffrn_reflns_limit_h_max 23
_diffrn_reflns_limit_h_min -20
_diffrn_reflns_limit_k_max 22
_diffrn_reflns_limit_k_min -22
_diffrn_reflns_limit_l_max 47
_diffrn_reflns_limit_l_min -38
_diffrn_reflns_number 21204
_diffrn_reflns_point_group_measured_fraction_full 0.995
_diffrn_reflns_point_group_measured_fraction_max 0.996
_diffrn_reflns_theta_full 25.242
_diffrn_reflns_theta_max 27.484
_diffrn_reflns_theta_min 2.257
_exptl_absorpt_coefficient_mu 1.010
_exptl_absorpt_correction_T_max 0.898
_exptl_absorpt_correction_T_min 0.879
_exptl_absorpt_correction_type empirical
_exptl_crystal_colour blue
_exptl_crystal_density_diffrn 1.458
_exptl_crystal_description block
_exptl_crystal_F_000 4662
_exptl_crystal_size_max 0.150
_exptl_crystal_size_mid 0.110
_exptl_crystal_size_min 0.110
_refine_diff_density_max 0.635
_refine_diff_density_min -0.201
_refine_diff_density_rms 0.045
_refine_ls_abs_structure_details
;
 Refined as an inversion twin.
;
_refine_ls_abs_structure_Flack 0.489(11)
_refine_ls_extinction_method none
_refine_ls_goodness_of_fit_ref 1.004
_refine_ls_hydrogen_treatment constr
_refine_ls_matrix_type full
_refine_ls_number_parameters 209
_refine_ls_number_reflns 5231
_refine_ls_number_restraints 0
_refine_ls_restrained_S_all 1.004
_refine_ls_R_factor_all 0.0263
_refine_ls_R_factor_gt 0.0241
_refine_ls_shift/su_max 0.002
_refine_ls_shift/su_mean 0.000
_refine_ls_structure_factor_coef Fsqd
_refine_ls_weighting_details 'w=1/[\s^2^(Fo^2^)+(0.0500P)^2^] where P=(Fo^2^+2Fc^2^)/3'
_refine_ls_weighting_scheme calc
_refine_ls_wR_factor_gt 0.0669
_refine_ls_wR_factor_ref 0.0682
_reflns_Friedel_coverage 0.830
_reflns_Friedel_fraction_full 0.999
_reflns_Friedel_fraction_max 1.000
_reflns_number_gt 4984
_reflns_number_total 5231
_reflns_threshold_expression 'I > 2\s(I)'
_cod_data_source_file d0dt03067h2.cif
_cod_data_source_block ZJNU-14
_cod_original_cell_volume 10267.7(6)
_cod_database_code 7706272
_shelx_shelxl_version_number 2014/7
_shelx_space_group_comment
;
The symmetry employed for this shelxl refinement is uniquely defined
by the following loop, which should always be used as a source of
symmetry information in preference to the above space-group names.
They are only intended as comments.
;
_shelx_estimated_absorpt_t_min 0.863
_shelx_estimated_absorpt_t_max 0.897

loop_
_space_group_symop_operation_xyz
'x, y, z'
'-y, x-y, z'
'-x+y, -x, z'
'y, x, -z'
'x-y, -y, -z'
'-x, -x+y, -z'
'x+2/3, y+1/3, z+1/3'
'-y+2/3, x-y+1/3, z+1/3'
'-x+y+2/3, -x+1/3, z+1/3'
'y+2/3, x+1/3, -z+1/3'
'x-y+2/3, -y+1/3, -z+1/3'
'-x+2/3, -x+y+1/3, -z+1/3'
'x+1/3, y+2/3, z+2/3'
'-y+1/3, x-y+2/3, z+2/3'
'-x+y+1/3, -x+2/3, z+2/3'
'y+1/3, x+2/3, -z+2/3'
'x-y+1/3, -y+2/3, -z+2/3'
'-x+1/3, -x+y+2/3, -z+2/3'

loop_
_atom_site_label
_atom_site_type_symbol
_atom_site_fract_x
_atom_site_fract_y
_atom_site_fract_z
_atom_site_U_iso_or_equiv
_atom_site_adp_type
_atom_site_occupancy
_atom_site_site_symmetry_order
_atom_site_calc_flag
_atom_site_refinement_flags_posn
_atom_site_refinement_flags_adp
_atom_site_refinement_flags_occupancy
_atom_site_disorder_assembly
_atom_site_disorder_group
Cu1 Cu 0.83246(2) 1.11213(2) 0.69476(2) 0.01355(8) Uani 1 1 d . . . . .
O1 O 0.75103(12) 1.05369(11) 0.61666(5) 0.0206(4) Uani 1 1 d . . . . .
O2 O 0.78170(13) 1.00508(11) 0.66824(4) 0.0215(3) Uani 1 1 d . . . . .
O3 O 0.84421(12) 0.77798(12) 0.66165(5) 0.0233(4) Uani 1 1 d . . . . .
O4 O 0.78523(12) 0.67856(11) 0.61755(5) 0.0224(4) Uani 1 1 d . . . . .
O5 O 0.5681(2) 0.6619(2) 0.54701(9) 0.0863(12) Uani 1 1 d . . . . .
O6 O 0.46352(15) 0.65321(14) 0.42148(7) 0.0500(7) Uani 1 1 d . . . . .
O7 O 0.52518(10) 0.79030(12) 0.40523(5) 0.0236(4) Uani 1 1 d . . . . .
N1 N 0.59266(19) 0.71916(16) 0.52136(7) 0.0393(7) Uani 1 1 d . . . . .
C1 C 0.74712(16) 0.92019(16) 0.61550(7) 0.0206(5) Uani 1 1 d . . . . .
C2 C 0.77687(17) 0.87079(16) 0.63216(7) 0.0210(5) Uani 1 1 d . . . . .
H2A H 0.8031 0.8862 0.6557 0.025 Uiso 1 1 calc R U . . .
C3 C 0.76813(17) 0.79888(16) 0.61440(7) 0.0219(5) Uani 1 1 d . . . . .
C4 C 0.72882(18) 0.77533(17) 0.58044(7) 0.0237(5) Uani 1 1 d . . . . .
H4A H 0.7220 0.7252 0.5688 0.028 Uiso 1 1 calc R U . . .
C5 C 0.69931(19) 0.82392(17) 0.56318(7) 0.0259(6) Uani 1 1 d . . . . .
C6 C 0.70994(18) 0.89864(17) 0.58053(7) 0.0242(5) Uani 1 1 d . . . . .
H6A H 0.6921 0.9339 0.5686 0.029 Uiso 1 1 calc R U . . .
C7 C 0.75938(15) 0.99889(16) 0.63499(7) 0.0185(5) Uani 1 1 d . . . . .
C8 C 0.80275(16) 0.74829(16) 0.63273(7) 0.0179(5) Uani 1 1 d . . . . .
C9 C 0.65682(19) 0.80038(18) 0.52696(7) 0.0258(6) Uani 1 1 d . . . . .
C10 C 0.5485(2) 0.6965(2) 0.48859(8) 0.0401(8) Uani 1 1 d . . . . .
H10A H 0.5034 0.6393 0.4851 0.048 Uiso 1 1 calc R U . . .
C11 C 0.56862(19) 0.75503(16) 0.46097(7) 0.0256(5) Uani 1 1 d . . . . .
C12 C 0.63602(17) 0.83827(17) 0.46606(7) 0.0276(6) Uani 1 1 d . . . . .
H12A H 0.6521 0.8795 0.4470 0.033 Uiso 1 1 calc R U . . .
C13 C 0.67904(18) 0.85989(17) 0.49916(7) 0.0266(6) Uani 1 1 d . . . . .
H13A H 0.7247 0.9166 0.5029 0.032 Uiso 1 1 calc R U . . .
C14 C 0.51424(17) 0.73028(17) 0.42670(7) 0.0254(6) Uani 1 1 d . . . . .

loop_
_atom_site_aniso_label
_atom_site_aniso_U_11
_atom_site_aniso_U_22
_atom_site_aniso_U_33
_atom_site_aniso_U_23
_atom_site_aniso_U_13
_atom_site_aniso_U_12
Cu1 0.01567(14) 0.01491(14) 0.01301(13) -0.00005(10) -0.00020(10) 0.00986(12)
O1 0.0290(9) 0.0171(8) 0.0199(9) -0.0015(6) -0.0032(7) 0.0146(7)
O2 0.0336(10) 0.0189(8) 0.0165(8) -0.0023(6) -0.0049(7) 0.0164(8)
O3 0.0317(10) 0.0207(9) 0.0199(9) -0.0018(7) -0.0069(7) 0.0149(8)
O4 0.0312(10) 0.0180(8) 0.0233(9) -0.0062(7) -0.0092(7) 0.0163(8)
O5 0.103(3) 0.0553(18) 0.0579(19) 0.0243(15) -0.0247(18) 0.0075(18)
O6 0.0522(15) 0.0313(12) 0.0447(13) 0.0014(10) -0.0280(12) 0.0046(11)
O7 0.0183(8) 0.0339(10) 0.0171(8) 0.0058(8) 0.0038(6) 0.0120(8)
N1 0.0546(17) 0.0275(13) 0.0248(13) 0.0025(10) -0.0141(12) 0.0122(13)
C1 0.0243(13) 0.0179(11) 0.0204(12) -0.0020(9) -0.0022(10) 0.0110(10)
C2 0.0285(13) 0.0227(12) 0.0163(11) -0.0016(9) -0.0023(10) 0.0161(10)
C3 0.0264(13) 0.0192(12) 0.0243(13) -0.0013(9) -0.0044(10) 0.0146(11)
C4 0.0352(14) 0.0233(13) 0.0165(12) -0.0057(10) -0.0075(10) 0.0175(11)
C5 0.0366(15) 0.0274(14) 0.0206(13) -0.0041(10) -0.0072(11) 0.0212(12)
C6 0.0329(14) 0.0219(13) 0.0226(12) -0.0046(10) -0.0076(11) 0.0174(10)
C7 0.0220(12) 0.0188(12) 0.0168(11) -0.0010(9) -0.0016(9) 0.0117(10)
C8 0.0199(11) 0.0165(11) 0.0193(12) 0.0019(9) 0.0005(9) 0.0106(9)
C9 0.0375(15) 0.0209(13) 0.0220(12) -0.0074(10) -0.0131(11) 0.0169(11)
C10 0.0441(18) 0.0333(16) 0.0253(14) 0.0008(12) -0.0146(14) 0.0062(14)
C11 0.0310(14) 0.0262(13) 0.0174(12) 0.0021(10) -0.0009(11) 0.0127(12)
C12 0.0307(14) 0.0267(14) 0.0204(12) 0.0008(10) -0.0076(10) 0.0105(12)
C13 0.0332(14) 0.0205(13) 0.0192(12) -0.0030(10) -0.0082(10) 0.0083(11)
C14 0.0243(13) 0.0267(14) 0.0155(12) 0.0041(10) -0.0032(10) 0.0055(11)

loop_
_atom_type_symbol
_atom_type_description
_atom_type_scat_dispersion_real
_atom_type_scat_dispersion_imag
_atom_type_scat_source
C C 0.0033 0.0016 'International Tables Vol C Tables 4.2.6.8 and 6.1.1.4'
H H 0.0000 0.0000 'International Tables Vol C Tables 4.2.6.8 and 6.1.1.4'
Cu Cu 0.3201 1.2651 'International Tables Vol C Tables 4.2.6.8 and 6.1.1.4'
N N 0.0061 0.0033 'International Tables Vol C Tables 4.2.6.8 and 6.1.1.4'
O O 0.0106 0.0060 'International Tables Vol C Tables 4.2.6.8 and 6.1.1.4'

loop_
_geom_angle_atom_site_label_1
_geom_angle_atom_site_label_2
_geom_angle_atom_site_label_3
_geom_angle
_geom_angle_site_symmetry_1
_geom_angle_site_symmetry_3
_geom_angle_publ_flag
O2 Cu1 O4 172.58(7) . 12_666 ?
O2 Cu1 O1 91.97(8) . 10_456 ?
O4 Cu1 O1 88.55(8) 12_666 10_456 ?
O2 Cu1 O3 88.62(8) . 3_675 ?
O4 Cu1 O3 88.75(8) 12_666 3_675 ?
O1 Cu1 O3 163.12(7) 10_456 3_675 ?
O2 Cu1 O7 94.67(7) . 8_665 ?
O4 Cu1 O7 92.60(7) 12_666 8_665 ?
O1 Cu1 O7 97.37(7) 10_456 8_665 ?
O3 Cu1 O7 99.40(7) 3_675 8_665 ?
O2 Cu1 Cu1 84.41(5) . 10_456 ?
O4 Cu1 Cu1 88.29(5) 12_666 10_456 ?
O1 Cu1 Cu1 83.67(5) 10_456 10_456 ?
O3 Cu1 Cu1 79.60(5) 3_675 10_456 ?
O7 Cu1 Cu1 178.64(5) 8_665 10_456 ?
C7 O1 Cu1 121.06(16) . 10_456 ?
C7 O2 Cu1 122.55(16) . . ?
C8 O3 Cu1 126.50(16) . 2_765 ?
C8 O4 Cu1 117.98(15) . 12_656 ?
C14 O7 Cu1 123.68(18) . 15_564 ?
O5 N1 C9 121.4(3) . . ?
O5 N1 C10 118.0(3) . . ?
C9 N1 C10 120.4(3) . . ?
C2 C1 C6 120.2(2) . . ?
C2 C1 C7 118.6(2) . . ?
C6 C1 C7 121.0(2) . . ?
C3 C2 C1 119.9(2) . . ?
C3 C2 H2A 120.1 . . ?
C1 C2 H2A 120.1 . . ?
C2 C3 C4 120.4(2) . . ?
C2 C3 C8 118.5(2) . . ?
C4 C3 C8 121.2(2) . . ?
C5 C4 C3 120.8(2) . . ?
C5 C4 H4A 119.6 . . ?
C3 C4 H4A 119.6 . . ?
C4 C5 C6 119.4(2) . . ?
C4 C5 C9 122.1(2) . . ?
C6 C5 C9 118.5(2) . . ?
C1 C6 C5 119.3(2) . . ?
C1 C6 H6A 120.4 . . ?
C5 C6 H6A 120.4 . . ?
O1 C7 O2 126.5(2) . . ?
O1 C7 C1 118.2(2) . . ?
O2 C7 C1 115.2(2) . . ?
O3 C8 O4 126.6(2) . . ?
O3 C8 C3 117.3(2) . . ?
O4 C8 C3 116.1(2) . . ?
N1 C9 C13 119.4(2) . . ?
N1 C9 C5 119.1(2) . . ?
C13 C9 C5 121.5(3) . . ?
C11 C10 N1 121.0(3) . . ?
C11 C10 H10A 119.5 . . ?
N1 C10 H10A 119.5 . . ?
C10 C11 C12 119.1(2) . . ?
C10 C11 C14 119.7(2) . . ?
C12 C11 C14 121.1(2) . . ?
C13 C12 C11 119.0(2) . . ?
C13 C12 H12A 120.5 . . ?
C11 C12 H12A 120.5 . . ?
C12 C13 C9 121.1(3) . . ?
C12 C13 H13A 119.5 . . ?
C9 C13 H13A 119.5 . . ?
O6 C14 O7 125.2(2) . . ?
O6 C14 C11 117.7(2) . . ?
O7 C14 C11 117.1(2) . . ?

loop_
_geom_bond_atom_site_label_1
_geom_bond_atom_site_label_2
_geom_bond_distance
_geom_bond_site_symmetry_2
_geom_bond_publ_flag
Cu1 O2 1.9324(16) . ?
Cu1 O4 1.9526(17) 12_666 ?
Cu1 O1 1.9918(17) 10_456 ?
Cu1 O3 1.9940(17) 3_675 ?
Cu1 O7 2.1042(16) 8_665 ?
Cu1 Cu1 2.6448(5) 10_456 ?
O1 C7 1.263(3) . ?
O1 Cu1 1.9918(17) 10_456 ?
O2 C7 1.262(3) . ?
O3 C8 1.246(3) . ?
O3 Cu1 1.9938(17) 2_765 ?
O4 C8 1.261(3) . ?
O4 Cu1 1.9526(17) 12_656 ?
O5 N1 1.295(4) . ?
O6 C14 1.239(3) . ?
O7 C14 1.269(3) . ?
O7 Cu1 2.1042(16) 15_564 ?
N1 C9 1.354(4) . ?
N1 C10 1.378(4) . ?
C1 C2 1.389(3) . ?
C1 C6 1.400(3) . ?
C1 C7 1.502(3) . ?
C2 C3 1.386(3) . ?
C2 H2A 0.9500 . ?
C3 C4 1.382(4) . ?
C3 C8 1.497(3) . ?
C4 C5 1.384(4) . ?
C4 H4A 0.9500 . ?
C5 C6 1.412(3) . ?
C5 C9 1.477(4) . ?
C6 H6A 0.9500 . ?
C9 C13 1.381(4) . ?
C10 C11 1.370(4) . ?
C10 H10A 0.9500 . ?
C11 C12 1.394(4) . ?
C11 C14 1.510(3) . ?
C12 C13 1.380(4) . ?
C12 H12A 0.9500 . ?
C13 H13A 0.9500 . ?
